data_4501304
loop_
_publ_author_name
'Yang, Jin'
'Song, Shu-Yan'
'Ma, Jian-Fang'
'Liu, Ying-Ying'
'Yu, Zhen-Tao'

_publ_section_title
;
 Syntheses, Structures, Photoluminescence, and Gas Adsorption of Rare
 Earth--Organic Frameworks Based on a Flexible Tricarboxylate
;
_journal_issue 12
_journal_name_full 'Crystal Growth &amp; Design'
_journal_page_first 5469
_journal_paper_doi 10.1021/cg2010425
_journal_volume 11
_journal_year 2011
_chemical_formula_sum 'C48 H33.33 Er3 O30.5'
_chemical_formula_weight 1599.86
_chemical_name_systematic
;
 ?
;
_space_group_IT_number 148
_symmetry_cell_setting trigonal
_symmetry_space_group_name_Hall '-R 3'
_symmetry_space_group_name_H-M 'R -3 :H'
_atom_sites_solution_hydrogens geom
_atom_sites_solution_primary direct
_atom_sites_solution_secondary difmap
_audit_creation_method SHELXL-97
_cell_angle_alpha 90.00
_cell_angle_beta 90.00
_cell_angle_gamma 120.00
_cell_formula_units_Z 6
_cell_length_a 19.641(17)
_cell_length_b 19.641(17)
_cell_length_c 45.07(3)
_cell_measurement_reflns_used 5930
_cell_measurement_temperature 293(2)
_cell_measurement_theta_max 25.03
_cell_measurement_theta_min 2.07
_cell_volume 15057(2)
_computing_cell_refinement CrysAlis
_computing_data_collection 'CrysAlis (Oxford Diffraction, 2006)'
_computing_data_reduction CrysAlis
_computing_structure_refinement 'SHELXL-97 (Sheldrick, 1997)'
_computing_structure_solution 'SHELXL-97 (Sheldrick, 1997)'
_diffrn_ambient_temperature 293(2)
_diffrn_detector_area_resol_mean 10.0
_diffrn_measured_fraction_theta_full 0.999
_diffrn_measured_fraction_theta_max 0.999
_diffrn_measurement_device_type 'Oxford Diffraction Gemini R Ultra'
_diffrn_measurement_method '\w scan'
_diffrn_radiation_monochromator graphite
_diffrn_radiation_source 'fine-focus sealed tube'
_diffrn_radiation_type MoK\a
_diffrn_radiation_wavelength 0.71073
_diffrn_reflns_av_R_equivalents 0.0363
_diffrn_reflns_av_sigmaI/netI 0.0439
_diffrn_reflns_limit_h_max 19
_diffrn_reflns_limit_h_min -23
_diffrn_reflns_limit_k_max 23
_diffrn_reflns_limit_k_min -17
_diffrn_reflns_limit_l_max 53
_diffrn_reflns_limit_l_min -53
_diffrn_reflns_number 22439
_diffrn_reflns_theta_full 25.03
_diffrn_reflns_theta_max 25.03
_diffrn_reflns_theta_min 2.07
_exptl_absorpt_coefficient_mu 2.537
_exptl_absorpt_correction_T_max 0.65
_exptl_absorpt_correction_T_min 0.41
_exptl_absorpt_correction_type multi-scan
_exptl_crystal_colour pink
_exptl_crystal_density_diffrn 1.059
_exptl_crystal_density_method 'not measured'
_exptl_crystal_description block
_exptl_crystal_F_000 4616
_exptl_crystal_size_max 0.21
_exptl_crystal_size_mid 0.17
_exptl_crystal_size_min 0.15
_refine_diff_density_max 1.500
_refine_diff_density_min -0.833
_refine_diff_density_rms 0.182
_refine_ls_extinction_method none
_refine_ls_goodness_of_fit_ref 1.094
_refine_ls_hydrogen_treatment constr
_refine_ls_matrix_type full
_refine_ls_number_parameters 268
_refine_ls_number_reflns 5930
_refine_ls_number_restraints 0
_refine_ls_restrained_S_all 1.094
_refine_ls_R_factor_all 0.0536
_refine_ls_R_factor_gt 0.0409
_refine_ls_shift/su_max 0.002
_refine_ls_shift/su_mean 0.000
_refine_ls_structure_factor_coef Fsqd
_refine_ls_weighting_details 'calc w=1/[\s^2^(Fo^2^)+(0.1080P)^2^+0.0000P] where P=(Fo^2^+2Fc^2^)/3'
_refine_ls_weighting_scheme calc
_refine_ls_wR_factor_gt 0.1566
_refine_ls_wR_factor_ref 0.1634
_reflns_number_gt 4529
_reflns_number_total 5930
_reflns_threshold_expression >2sigma(I)
_cod_data_source_file cg2010425_si_002.cif
_cod_data_source_block 1
_cod_original_cell_volume 15058(20)
_cod_original_sg_symbol_H-M 'R -3'
_cod_original_formula_sum 'C48 H33.33 Er3 O30.50'
_cod_database_code 4501304

loop_
_symmetry_equiv_pos_as_xyz
'x, y, z'
'-y, x-y, z'
'-x+y, -x, z'
'x+2/3, y+1/3, z+1/3'
'-y+2/3, x-y+1/3, z+1/3'
'-x+y+2/3, -x+1/3, z+1/3'
'x+1/3, y+2/3, z+2/3'
'-y+1/3, x-y+2/3, z+2/3'
'-x+y+1/3, -x+2/3, z+2/3'
'-x, -y, -z'
'y, -x+y, -z'
'x-y, x, -z'
'-x+2/3, -y+1/3, -z+1/3'
'y+2/3, -x+y+1/3, -z+1/3'
'x-y+2/3, x+1/3, -z+1/3'
'-x+1/3, -y+2/3, -z+2/3'
'y+1/3, -x+y+2/3, -z+2/3'
'x-y+1/3, x+2/3, -z+2/3'

loop_
_atom_site_label
_atom_site_type_symbol
_atom_site_fract_x
_atom_site_fract_y
_atom_site_fract_z
_atom_site_U_iso_or_equiv
_atom_site_adp_type
_atom_site_occupancy
_atom_site_symmetry_multiplicity
_atom_site_calc_flag
_atom_site_refinement_flags
C1 C 0.8990(4) 0.3566(5) -0.01856(16) 0.0397(18) Uani 1 1 d .
C2 C 0.8342(5) 0.2795(5) -0.03072(17) 0.0428(19) Uani 1 1 d .
C3 C 0.7697(4) 0.2300(4) -0.01272(16) 0.0363(17) Uani 1 1 d .
H3 H 0.7680 0.2429 0.0070 0.044 Uiso 1 1 calc R
C4 C 0.7090(4) 0.1622(4) -0.02464(16) 0.0387(18) Uani 1 1 d .
C5 C 0.7114(5) 0.1412(5) -0.05319(18) 0.056(3) Uani 1 1 d .
H5 H 0.6709 0.0944 -0.0608 0.067 Uiso 1 1 calc R
C6 C 0.7756(6) 0.1911(6) -0.07101(18) 0.064(3) Uani 1 1 d .
C7 C 0.8358(5) 0.2604(5) -0.05964(18) 0.058(3) Uani 1 1 d .
H7 H 0.8775 0.2940 -0.0718 0.070 Uiso 1 1 calc R
C8 C 0.7185(7) 0.1119(7) -0.1138(2) 0.097(5) Uani 1 1 d .
H8A H 0.6718 0.1165 -0.1117 0.117 Uiso 1 1 calc R
H8B H 0.7084 0.0629 -0.1048 0.117 Uiso 1 1 calc R
C9 C 0.7389(6) 0.1138(7) -0.1456(2) 0.085(4) Uani 1 1 d .
C10 C 0.7557(9) 0.0604(8) -0.1579(2) 0.102(5) Uani 1 1 d .
H10 H 0.7523 0.0194 -0.1464 0.123 Uiso 1 1 calc R
C11 C 0.7779(9) 0.0671(7) -0.1873(2) 0.091(4) Uani 1 1 d .
H11 H 0.7904 0.0309 -0.1952 0.109 Uiso 1 1 calc R
C12 C 0.7819(5) 0.1239(6) -0.20472(17) 0.053(2) Uani 1 1 d .
C13 C 0.8080(5) 0.1326(6) -0.23621(17) 0.047(2) Uani 1 1 d .
C14 C 0.7625(8) 0.1763(8) -0.1928(2) 0.087(4) Uani 1 1 d .
H14 H 0.7654 0.2168 -0.2044 0.104 Uiso 1 1 calc R
C15 C 0.7386(8) 0.1689(8) -0.1634(3) 0.092(4) Uani 1 1 d .
H15 H 0.7221 0.2024 -0.1559 0.110 Uiso 1 1 calc R
C16 C 0.6418(4) 0.1121(4) -0.00531(17) 0.0376(18) Uani 1 1 d .
O1 O 0.9560(3) 0.3955(3) -0.03471(12) 0.0475(14) Uani 1 1 d .
O2 O 0.8883(3) 0.3753(3) 0.00698(12) 0.0473(14) Uani 1 1 d .
O1W O 1.1745(7) 0.6102(9) -0.0608(3) 0.031(3) Uani 0.33 1 d P
O3 O 0.8106(4) 0.0765(4) -0.24852(12) 0.0538(16) Uani 1 1 d .
O2W O 1.0569(12) 0.6460(12) -0.0611(4) 0.078(6) Uani 0.50 1 d P
O4 O 0.8283(4) 0.1951(4) -0.24958(14) 0.0606(17) Uani 1 1 d .
O3W O 0.6667 0.3333 -0.0770(9) 0.250(18) Uani 1 3 d S
O5 O 0.6421(3) 0.1286(3) 0.02151(11) 0.0450(13) Uani 1 1 d .
O4W O 1.3095(12) 0.6825(15) -0.0530(7) 0.106(11) Uani 0.33 1 d P
O6 O 0.5836(3) 0.0532(3) -0.01682(12) 0.0433(13) Uani 1 1 d .
O7 O 0.7835(4) 0.1762(4) -0.09985(14) 0.093(3) Uani 1 1 d .
Er1 Er 1.044827(17) 0.525894(19) -0.040385(6) 0.02940(16) Uani 1 1 d .
O2W' O 1.1063(19) 0.6363(12) -0.0668(4) 0.139(13) Uani 0.50 1 d P
O7W O 0.560(2) -0.094(3) -0.1862(10) 0.254(17) Uiso 0.50 1 d P
O5W O 1.224(3) 0.614(3) -0.0517(12) 0.22(2) Uiso 0.33 1 d P
O6W O 1.099(2) 0.660(2) -0.1342(9) 0.160(14) Uiso 0.33 1 d P

loop_
_atom_site_aniso_label
_atom_site_aniso_U_11
_atom_site_aniso_U_22
_atom_site_aniso_U_33
_atom_site_aniso_U_23
_atom_site_aniso_U_13
_atom_site_aniso_U_12
C1 0.037(4) 0.044(4) 0.023(4) -0.005(3) -0.003(3) 0.009(4)
C2 0.043(4) 0.041(4) 0.027(4) -0.006(3) 0.000(3) 0.008(4)
C3 0.033(4) 0.040(4) 0.021(4) -0.003(3) 0.002(3) 0.008(3)
C4 0.041(4) 0.040(4) 0.020(4) 0.001(3) 0.007(3) 0.009(3)
C5 0.056(5) 0.043(5) 0.027(4) -0.007(4) 0.007(4) -0.007(4)
C6 0.063(6) 0.064(6) 0.020(4) -0.014(4) 0.010(4) -0.002(5)
C7 0.051(5) 0.052(5) 0.029(5) -0.003(4) 0.016(4) -0.006(4)
C8 0.094(8) 0.082(8) 0.030(5) -0.022(5) 0.016(5) -0.020(6)
C9 0.072(7) 0.082(8) 0.031(5) -0.016(6) 0.013(5) -0.013(6)
C10 0.169(14) 0.086(9) 0.032(6) 0.010(6) 0.024(7) 0.049(9)
C11 0.161(13) 0.089(8) 0.026(5) 0.002(5) 0.012(6) 0.065(9)
C12 0.064(6) 0.070(6) 0.016(4) -0.002(4) 0.003(4) 0.025(5)
C13 0.050(5) 0.065(6) 0.023(4) -0.004(4) -0.001(4) 0.026(4)
C14 0.136(11) 0.101(9) 0.036(6) -0.003(6) 0.022(6) 0.069(8)
C15 0.126(11) 0.087(9) 0.054(7) -0.012(6) 0.032(7) 0.048(8)
C16 0.040(4) 0.032(4) 0.028(4) 0.006(3) 0.003(3) 0.010(4)
O1 0.042(3) 0.046(3) 0.030(3) -0.003(2) 0.012(2) 0.004(3)
O2 0.043(3) 0.045(3) 0.029(3) -0.007(2) 0.004(2) 0.003(3)
O1W 0.008(6) 0.052(9) 0.021(8) 0.006(7) 0.006(5) 0.005(6)
O3 0.093(5) 0.065(4) 0.021(3) 0.003(3) 0.006(3) 0.052(4)
O2W 0.106(14) 0.073(11) 0.051(12) 0.016(8) -0.015(9) 0.041(11)
O4 0.098(5) 0.058(4) 0.030(3) 0.000(3) 0.014(3) 0.042(4)
O3W 0.122(11) 0.122(11) 0.50(6) 0.000 0.000 0.061(6)
O5 0.048(3) 0.049(3) 0.020(3) 0.001(2) 0.007(2) 0.011(3)
O4W 0.032(13) 0.072(18) 0.21(3) -0.047(18) -0.031(14) 0.021(10)
O6 0.040(3) 0.031(3) 0.039(3) 0.004(2) -0.002(2) 0.002(2)
O7 0.074(5) 0.091(5) 0.025(3) -0.022(3) 0.022(3) -0.025(4)
Er1 0.0248(2) 0.0435(2) 0.0156(2) -0.00278(12) -0.00310(12) 0.01397(15)
O2W' 0.23(3) 0.061(12) 0.026(9) 0.008(7) 0.000(15) 0.002(17)

loop_
_atom_type_symbol
_atom_type_description
_atom_type_scat_dispersion_real
_atom_type_scat_dispersion_imag
_atom_type_scat_source
C C 0.0033 0.0016 'International Tables Vol C Tables 4.2.6.8 and 6.1.1.4'
H H 0.0000 0.0000 'International Tables Vol C Tables 4.2.6.8 and 6.1.1.4'
O O 0.0106 0.0060 'International Tables Vol C Tables 4.2.6.8 and 6.1.1.4'
Er Er -0.2586 4.9576 'International Tables Vol C Tables 4.2.6.8 and 6.1.1.4'

loop_
_geom_angle_atom_site_label_1
_geom_angle_atom_site_label_2
_geom_angle_atom_site_label_3
_geom_angle
_geom_angle_site_symmetry_1
_geom_angle_site_symmetry_3
O1 C1 O2 126.4(7) . .
O1 C1 C2 117.2(7) . .
O2 C1 C2 116.4(6) . .
C7 C2 C3 119.9(7) . .
C7 C2 C1 120.0(7) . .
C3 C2 C1 120.0(7) . .
C4 C3 C2 119.3(7) . .
C4 C3 H3 120.4 . .
C2 C3 H3 120.4 . .
C5 C4 C3 121.2(7) . .
C5 C4 C16 120.9(7) . .
C3 C4 C16 117.9(7) . .
C4 C5 C6 119.2(7) . .
C4 C5 H5 120.4 . .
C6 C5 H5 120.4 . .
O7 C6 C7 115.7(7) . .
O7 C6 C5 124.0(7) . .
C7 C6 C5 120.3(7) . .
C2 C7 C6 120.1(7) . .
C2 C7 H7 120.0 . .
C6 C7 H7 120.0 . .
O7 C8 C9 107.2(8) . .
O7 C8 H8A 110.3 . .
C9 C8 H8A 110.3 . .
O7 C8 H8B 110.3 . .
C9 C8 H8B 110.3 . .
H8A C8 H8B 108.5 . .
C15 C9 C10 118.3(10) . .
C15 C9 C8 119.1(13) . .
C10 C9 C8 122.6(13) . .
C9 C10 C11 120.1(12) . .
C9 C10 H10 119.9 . .
C11 C10 H10 119.9 . .
C12 C11 C10 121.9(12) . .
C12 C11 H11 119.1 . .
C10 C11 H11 119.1 . .
C11 C12 C14 118.4(9) . .
C11 C12 C13 122.0(9) . .
C14 C12 C13 119.7(9) . .
O4 C13 O3 121.3(8) . .
O4 C13 C12 119.9(8) . .
O3 C13 C12 118.8(8) . .
O4 C13 Er1 61.0(4) . 17_554
O3 C13 Er1 60.3(4) . 17_554
C12 C13 Er1 178.2(7) . 17_554
C12 C14 C15 120.0(11) . .
C12 C14 H14 120.0 . .
C15 C14 H14 120.0 . .
C9 C15 C14 121.1(12) . .
C9 C15 H15 119.5 . .
C14 C15 H15 119.5 . .
O5 C16 O6 121.4(7) . .
O5 C16 C4 120.8(7) . .
O6 C16 C4 117.9(7) . .
O5 C16 Er1 48.3(4) . 12_545
O6 C16 Er1 73.3(4) . 12_545
C4 C16 Er1 167.3(5) . 12_545
C1 O1 Er1 135.5(5) . .
C1 O2 Er1 138.0(5) . 10_765
O5W O1W O2W' 156(4) . .
O5W O1W Er1 122(4) . .
O2W' O1W Er1 62.8(8) . .
C13 O3 Er1 92.1(5) . 17_554
O2W' O2W Er1 66.0(15) . .
C13 O4 Er1 91.7(5) . 17_554
C16 O5 Er1 107.7(4) . 12_545
O4W O4W O4W 60.000(4) 2_755 3_775
O4W O4W O5W 78(3) 2_755 .
O4W O4W O5W 137(3) 3_775 .
O4W O4W O5W 121(3) 2_755 3_775
O4W O4W O5W 61(3) 3_775 3_775
O5W O4W O5W 161(2) . 3_775
C16 O6 Er1 175.2(5) . 3_665
C16 O6 Er1 81.6(4) . 12_545
Er1 O6 Er1 101.34(19) 3_665 12_545
C6 O7 C8 117.9(7) . .
O2W' Er1 O6 105.8(9) . 2_655
O2W' Er1 O1 153.0(6) . .
O6 Er1 O1 78.5(2) 2_655 .
O2W' Er1 O2 74.0(5) . 10_765
O6 Er1 O2 78.1(2) 2_655 10_765
O1 Er1 O2 132.28(19) . 10_765
O2W' Er1 O5 113.2(10) . 11_665
O6 Er1 O5 127.67(19) 2_655 11_665
O1 Er1 O5 81.7(2) . 11_665
O2 Er1 O5 80.7(2) 10_765 11_665
O2W' Er1 O3 79.6(6) . 18_544
O6 Er1 O3 139.5(2) 2_655 18_544
O1 Er1 O3 80.4(2) . 18_544
O2 Er1 O3 139.5(2) 10_765 18_544
O5 Er1 O3 82.3(2) 11_665 18_544
O2W' Er1 O4 77.0(7) . 18_544
O6 Er1 O4 86.6(2) 2_655 18_544
O1 Er1 O4 76.7(2) . 18_544
O2 Er1 O4 141.8(2) 10_765 18_544
O5 Er1 O4 134.4(2) 11_665 18_544
O3 Er1 O4 54.9(2) 18_544 18_544
O2W' Er1 O1W 42.1(10) . .
O6 Er1 O1W 141.7(4) 2_655 .
O1 Er1 O1W 139.8(4) . .
O2 Er1 O1W 73.0(4) 10_765 .
O5 Er1 O1W 71.7(4) 11_665 .
O3 Er1 O1W 66.8(4) 18_544 .
O4 Er1 O1W 100.8(4) 18_544 .
O2W' Er1 O2W 27.0(8) . .
O6 Er1 O2W 79.2(5) 2_655 .
O1 Er1 O2W 141.2(5) . .
O2 Er1 O2W 72.1(5) 10_765 .
O5 Er1 O2W 136.7(5) 11_665 .
O3 Er1 O2W 96.9(5) 18_544 .
O4 Er1 O2W 70.7(5) 18_544 .
O1W Er1 O2W 68.4(6) . .
O2W' Er1 C13 76.7(5) . 18_544
O6 Er1 C13 113.1(2) 2_655 18_544
O1 Er1 C13 77.2(2) . 18_544
O2 Er1 C13 150.6(2) 10_765 18_544
O5 Er1 C13 108.8(2) 11_665 18_544
O3 Er1 C13 27.6(2) 18_544 18_544
O4 Er1 C13 27.3(2) 18_544 18_544
O1W Er1 C13 83.4(4) . 18_544
O2W Er1 C13 83.0(5) . 18_544
O2W' Er1 O6 139.1(6) . 11_665
O6 Er1 O6 78.66(19) 2_655 11_665
O1 Er1 O6 67.79(18) . 11_665
O2 Er1 O6 67.15(19) 10_765 11_665
O5 Er1 O6 49.01(16) 11_665 11_665
O3 Er1 O6 123.7(2) 18_544 11_665
O4 Er1 O6 143.5(2) 18_544 11_665
O1W Er1 O6 111.4(4) . 11_665
O2W Er1 O6 136.7(5) . 11_665
C13 Er1 O6 140.1(2) 18_544 11_665
O2W' Er1 C16 127.7(9) . 11_665
O6 Er1 C16 103.8(2) 2_655 11_665
O1 Er1 C16 74.8(2) . 11_665
O2 Er1 C16 71.2(2) 10_765 11_665
O5 Er1 C16 23.93(19) 11_665 11_665
O3 Er1 C16 103.6(2) 18_544 11_665
O4 Er1 C16 146.9(2) 18_544 11_665
O1W Er1 C16 90.3(4) . 11_665
O2W Er1 C16 141.7(5) . 11_665
C13 Er1 C16 127.4(2) 18_544 11_665
O6 Er1 C16 25.15(18) 11_665 11_665
O2W O2W' O1W 156(2) . .
O2W O2W' Er1 87.0(18) . .
O1W O2W' Er1 75.1(10) . .
O1W O5W O4W 129(5) . .
O1W O5W O4W 154(5) . 2_755
O4W O5W O4W 42(2) . 2_755

loop_
_geom_bond_atom_site_label_1
_geom_bond_atom_site_label_2
_geom_bond_distance
_geom_bond_site_symmetry_2
C1 O1 1.229(9) .
C1 O2 1.258(9) .
C1 C2 1.511(10) .
C2 C7 1.361(11) .
C2 C3 1.407(10) .
C3 C4 1.377(10) .
C3 H3 0.9300 .
C4 C5 1.359(11) .
C4 C16 1.473(10) .
C5 C6 1.399(12) .
C5 H5 0.9300 .
C6 O7 1.358(10) .
C6 C7 1.380(12) .
C7 H7 0.9300 .
C8 O7 1.417(11) .
C8 C9 1.482(12) .
C8 H8A 0.9700 .
C8 H8B 0.9700 .
C9 C15 1.350(18) .
C9 C10 1.366(18) .
C10 C11 1.382(14) .
C10 H10 0.9300 .
C11 C12 1.334(14) .
C11 H11 0.9300 .
C12 C14 1.374(14) .
C12 C13 1.490(11) .
C13 O4 1.241(11) .
C13 O3 1.258(10) .
C13 Er1 2.709(8) 17_554
C14 C15 1.388(14) .
C14 H14 0.9300 .
C15 H15 0.9300 .
C16 O5 1.250(9) .
C16 O6 1.261(9) .
C16 Er1 2.936(8) 12_545
O1 Er1 2.280(6) .
O2 Er1 2.282(5) 10_765
O1W O5W 1.02(6) .
O1W O2W' 1.68(4) .
O1W Er1 2.421(12) .
O3 Er1 2.354(6) 17_554
O2W O2W' 1.11(3) .
O2W Er1 2.435(18) .
O4 Er1 2.371(6) 17_554
O5 Er1 2.303(5) 12_545
O4W O4W 1.18(3) 2_755
O4W O4W 1.18(3) 3_775
O4W O5W 1.55(6) .
O4W O5W 1.73(6) 3_775
O6 Er1 2.239(5) 3_665
O6 Er1 2.843(6) 12_545
Er1 O2W' 2.228(18) .
Er1 O6 2.239(5) 2_655
Er1 O2 2.282(5) 10_765
Er1 O5 2.303(5) 11_665
Er1 O3 2.354(6) 18_544
Er1 O4 2.371(6) 18_544
Er1 C13 2.709(8) 18_544
Er1 O6 2.843(6) 11_665
Er1 C16 2.936(8) 11_665
O5W O4W 1.73(6) 2_755
